data_7106561
loop_
_publ_author_name
'Jan Boeckmann'
'Christian Nather'

_publ_section_title
;
 Rational route to SCM materials based on 1-D cobalt selenocyanato
 coordination polymer
;
_journal_name_full 'Chem. Commun.'
_journal_page_first 7104
_journal_paper_doi 10.1039/c1cc12273h
_journal_volume 47
_journal_year 2011
_chemical_formula_moiety 'C12 H10 Co N4 Se2'
_chemical_formula_sum 'C12 H10 Co N4 Se2'
_chemical_formula_weight 427.0914
_chemical_name_systematic
;
catena-poly-[bis(u2-selenocyanato-k2N:S)-bis(pyridine-kN)cobalt(II)]
;
_space_group_IT_number 2
_symmetry_cell_setting triclinic
_symmetry_space_group_name_Hall '-P 1'
_symmetry_space_group_name_H-M 'P -1'
_cell_angle_alpha 95.856(3)
_cell_angle_beta 97.077(4)
_cell_angle_gamma 112.650(4)
_cell_formula_units_Z 3
_cell_length_a 8.0268(5)
_cell_length_b 8.9535(6)
_cell_length_c 16.5775(15)
_cell_measurement_temperature 293
_cell_volume 1076.50(14)
_computing_structure_refinement FULLPROF
_diffrn_ambient_temperature 293
_diffrn_measurement_device_type 'XPERT Panalytical'
_diffrn_radiation_type 'Cu K\a'
_diffrn_radiation_wavelength 1.540560
_diffrn_source_target Cu
_exptl_absorpt_correction_type none
_exptl_crystal_density_diffrn 1.930
_pd_char_colour brown
_pd_instr_location ' ?'
_pd_meas_2theta_range_inc 0.013000
_pd_meas_2theta_range_max 44.89500
_pd_meas_2theta_range_min 10.00300
_pd_meas_number_of_points 2685
_pd_proc_2theta_range_inc 0.013000
_pd_proc_2theta_range_max 44.9364
_pd_proc_2theta_range_min 10.0444
_pd_proc_ls_pref_orient_corr ' ?'
_pd_proc_ls_prof_R_factor 1.7902
_pd_proc_ls_prof_wR_expected 1.0895
_pd_proc_ls_prof_wR_factor 2.3155
_pd_proc_wavelength 1.540560
_pd_spec_mounting ' ?'
_pd_spec_mount_mode reflection
_pd_spec_shape flat_sheet
_refine_ls_hydrogen_treatment undef
_refine_ls_number_parameters 42
_refine_ls_number_reflns 458
_refine_ls_number_restraints 27
_refine_ls_R_I_factor 6.7157
_cod_data_source_file c1cc12273h.txt
_cod_data_source_block tal95_g
_cod_depositor_comments
;
The following automatic conversions were performed:

'_exptl_absorpt_correction_type' value 'NONE' changed to 'none'
according to the built-in table from CIF Core dictionary named
'cif_core.dic' version 2.4.1 from 2010-06-29.

Automatic conversion script
Id: cif_fix_values 1673 2011-04-08 12:14:43Z adriana 
;
_cod_original_cell_volume 1076.51(14)
_cod_database_code 7106561
_pd_proc_ls_prof_cr_factor 17.3837
_pd_proc_ls_prof_cwr_factor 14.5594
_pd_proc_ls_prof_cwr_expected 6.8504
_pd_proc_ls_prof_chi2 4.5171
_pd_proc_ls_prof_echi2 4.5171

loop_
_symmetry_equiv_pos_as_xyz
x,y,z
-x,-y,-z

loop_
_atom_site_label
_atom_site_fract_x
_atom_site_fract_y
_atom_site_fract_z
_atom_site_U_iso_or_equiv
_atom_site_occupancy
_atom_site_adp_type
_atom_site_type_symbol
Co1 0.798(2) 0.808(2) 0.8411(11) 0.036(6) 1.00000 Uiso Co
Co2 0.50000 0.50000 0.50000 0.036(6) 1.00000 Uiso Co
SE1 1.187(2) 0.890(3) 0.8968(8) 0.039(4) 1.00000 Uiso Se
C1 1.201(2) 0.985(3) 0.9949(8) 0.078(7) 1.00000 Uiso C
N1 1.201(2) 1.045(3) 1.0565(8) 0.078(7) 1.00000 Uiso N
SE2 0.8290(20) 0.551(3) 0.5559(6) 0.039(4) 1.00000 Uiso Se
C2 0.8191(20) 0.624(3) 0.6538(6) 0.078(7) 1.00000 Uiso C
N2 0.8132(20) 0.669(3) 0.7163(6) 0.078(7) 1.00000 Uiso N
SE3 0.454(2) 0.780(3) 0.7656(8) 0.039(4) 1.00000 Uiso Se
C3 0.453(2) 0.672(3) 0.6735(8) 0.078(7) 1.00000 Uiso C
N3 0.449(2) 0.603(3) 0.6150(8) 0.078(7) 1.00000 Uiso N
N11 0.701(4) 0.581(3) 0.898(2) 0.078(7) 1.00000 Uiso N
C11 0.563(4) 0.447(3) 0.858(2) 0.078(7) 1.00000 Uiso C
C12 0.497(4) 0.306(3) 0.888(2) 0.078(7) 1.00000 Uiso C
C13 0.578(4) 0.311(3) 0.965(2) 0.078(7) 1.00000 Uiso C
C14 0.717(4) 0.442(3) 1.004(2) 0.078(7) 1.00000 Uiso C
C15 0.773(4) 0.575(3) 0.967(2) 0.078(7) 1.00000 Uiso C
N21 0.879(5) 1.046(4) 0.790(3) 0.078(7) 1.00000 Uiso N
C21 0.845(5) 1.173(4) 0.814(3) 0.078(7) 1.00000 Uiso C
C22 0.897(5) 1.314(4) 0.787(3) 0.078(7) 1.00000 Uiso C
C23 1.006(5) 1.325(4) 0.729(3) 0.078(7) 1.00000 Uiso C
C24 1.037(5) 1.200(4) 0.701(3) 0.078(7) 1.00000 Uiso C
C25 0.978(5) 1.065(4) 0.733(3) 0.078(7) 1.00000 Uiso C
N31 0.599(4) 0.752(4) 0.473(3) 0.078(7) 1.00000 Uiso N
C31 0.730(4) 0.882(4) 0.518(3) 0.078(7) 1.00000 Uiso C
C32 0.774(4) 1.035(4) 0.499(3) 0.078(7) 1.00000 Uiso C
C33 0.702(4) 1.044(4) 0.425(3) 0.078(7) 1.00000 Uiso C
C34 0.565(4) 0.914(4) 0.380(3) 0.078(7) 1.00000 Uiso C
C35 0.525(4) 0.767(4) 0.403(3) 0.078(7) 1.00000 Uiso C

loop_
_atom_type_symbol
_atom_type_scat_Cromer_Mann_a1
_atom_type_scat_Cromer_Mann_b1
_atom_type_scat_Cromer_Mann_a2
_atom_type_scat_Cromer_Mann_b2
_atom_type_scat_Cromer_Mann_a3
_atom_type_scat_Cromer_Mann_b3
_atom_type_scat_Cromer_Mann_a4
_atom_type_scat_Cromer_Mann_b4
_atom_type_scat_Cromer_Mann_c
_atom_type_scat_dispersion_real
_atom_type_scat_dispersion_imag
_atom_type_scat_source
co 12.28410 4.27910 7.34090 0.27840 4.00340 13.53590 2.34880 71.16920 1.01180 -2.46400 3.60800 International_Tables_for_Crystallography_Vol.C(1991)_Tables_6.1.1.4_and_6.1.1.5
se 17.00060 2.40980 5.81960 0.27260 3.97310 15.23720 4.35430 43.81630 2.84090 -0.87900 1.13900 International_Tables_for_Crystallography_Vol.C(1991)_Tables_6.1.1.4_and_6.1.1.5
c 2.31000 20.84390 1.02000 10.20750 1.58860 0.56870 0.86500 51.65120 0.21560 0.01700 0.00900 International_Tables_for_Crystallography_Vol.C(1991)_Tables_6.1.1.4_and_6.1.1.5
n 12.21260 0.00570 3.13220 9.89330 2.01250 28.99750 1.16630 0.58260 -11.52900 0.02900 0.01800 International_Tables_for_Crystallography_Vol.C(1991)_Tables_6.1.1.4_and_6.1.1.5

loop_
_geom_angle_atom_site_label_1
_geom_angle_atom_site_label_2
_geom_angle_atom_site_label_3
_geom_angle
_geom_angle_site_symmetry_1
_geom_angle_site_symmetry_3
_geom_angle_publ_flag
N1 Co1 N11 93.75(10) 2_777 . ?
N1 Co1 N21 82.02(10) 2_777 . ?
N11 Co1 N21 174.63(11) . . ?
N1 Co1 N2 172.89(6) 2_777 . ?
N11 Co1 N2 93.33(10) . . ?
N21 Co1 N2 90.94(11) . . ?
N1 Co1 Se3 92.93(5) 2_777 . ?
N11 Co1 Se3 97.30(11) . . ?
N21 Co1 Se3 79.67(6) . . ?
N2 Co1 Se3 86.78(4) . . ?
N3 Co2 N3 180.0 . 2_666 ?
N3 Co2 N31 85.37(9) . . ?
N3 Co2 N31 94.63(9) 2_666 . ?
N3 Co2 N31 94.63(9) . 2_666 ?
N3 Co2 N31 85.37(9) 2_666 2_666 ?
N31 Co2 N31 180.0 . 2_666 ?
N3 Co2 Se2 84.71(5) . 2_666 ?
N3 Co2 Se2 95.29(5) 2_666 2_666 ?
N31 Co2 Se2 91.40(9) . 2_666 ?
N31 Co2 Se2 88.60(9) 2_666 2_666 ?
N3 Co2 Se2 95.29(5) . . ?
N3 Co2 Se2 84.71(5) 2_666 . ?
N31 Co2 Se2 88.60(9) . . ?
N31 Co2 Se2 91.40(9) 2_666 . ?
Se2 Co2 Se2 180.000(4) 2_666 . ?
N1 C1 Se1 176.2(2) . . ?
C1 N1 Co1 168.9(2) . 2_777 ?
C2 Se2 Co2 93.82(8) . . ?
N2 C2 Se2 178.8(2) . . ?
C2 N2 Co1 169.3(2) . . ?
C3 Se3 Co1 95.64(8) . . ?
N3 C3 Se3 178.8(3) . . ?
C3 N3 Co2 168.4(2) . . ?
C15 N11 C11 117.6(4) . . ?
C15 N11 Co1 121.8(4) . . ?
C11 N11 Co1 120.6(4) . . ?
N11 C11 C12 124.0(3) . . ?
C13 C12 C11 114.6(3) . . ?
C14 C13 C12 121.2(3) . . ?
C13 C14 C15 118.6(3) . . ?
N11 C15 C14 123.8(3) . . ?
C25 N21 C21 114.4(3) . . ?
C25 N21 Co1 117.8(4) . . ?
C21 N21 Co1 127.7(3) . . ?
N21 C21 C22 128.4(3) . . ?
C21 C22 C23 113.2(3) . . ?
C24 C23 C22 120.5(3) . . ?
C23 C24 C25 120.0(3) . . ?
N21 C25 C24 123.2(4) . . ?
C35 N31 C31 118.7(3) . . ?
C35 N31 Co2 114.3(3) . . ?
C31 N31 Co2 126.8(3) . . ?
N31 C31 C32 122.3(3) . . ?
C33 C32 C31 116.5(3) . . ?
C32 C33 C34 120.7(3) . . ?
C33 C34 C35 118.7(3) . . ?
N31 C35 C34 121.4(3) . . ?

loop_
_geom_bond_atom_site_label_1
_geom_bond_atom_site_label_2
_geom_bond_distance
_geom_bond_site_symmetry_2
_geom_bond_publ_flag
Co1 N1 2.045(3) 2_777 ?
Co1 N11 2.230(3) . ?
Co1 N21 2.266(3) . ?
Co1 N2 2.346(3) . ?
Co1 Se3 2.7921(5) . ?
Co2 N3 2.193(3) . ?
Co2 N3 2.193(3) 2_666 ?
Co2 N31 2.205(2) . ?
Co2 N31 2.205(2) 2_666 ?
Co2 Se2 2.5350(4) 2_666 ?
Co2 Se2 2.5350(4) . ?
Se1 C1 1.716(5) . ?
C1 N1 1.105(4) . ?
N1 Co1 2.045(3) 2_777 ?
Se2 C2 1.710(5) . ?
C2 N2 1.085(4) . ?
Se3 C3 1.710(5) . ?
C3 N3 1.086(5) . ?
N11 C15 1.234(3) . ?
N11 C11 1.318(3) . ?
C11 C12 1.349(3) . ?
C12 C13 1.346(2) . ?
C13 C14 1.306(3) . ?
C14 C15 1.336(3) . ?
N21 C25 1.282(3) . ?
N21 C21 1.296(3) . ?
C21 C22 1.310(3) . ?
C22 C23 1.367(3) . ?
C23 C24 1.290(3) . ?
C24 C25 1.316(3) . ?
N31 C35 1.277(3) . ?
N31 C31 1.301(3) . ?
C31 C32 1.358(3) . ?
C32 C33 1.309(3) . ?
C33 C34 1.324(3) . ?
C34 C35 1.341(3) . ?
